data_4084703
loop_
_publ_author_name
'Whited, Matthew T.'
'Deetz, Alexander M.'
'Boerma, Joseph W.'
'DeRosha, Daniel E.'
'Janzen, Daron E.'

_publ_section_title
;
 Formation of Chlorosilyl Pincer-Type Rhodium Complexes by Multiple Si--H
 Activations of Bis(phosphine)/Dihydrosilyl Ligands
;
_journal_issue 19
_journal_name_full Organometallics
_journal_page_first 5070
_journal_paper_doi 10.1021/om5006319
_journal_volume 33
_journal_year 2014
_chemical_formula_moiety 'C38 H28 Cl O2 P2 Rh Si'
_chemical_formula_sum 'C38 H28 Cl O2 P2 Rh Si'
_chemical_formula_weight 745.03
_space_group_crystal_system monoclinic
_space_group_IT_number 14
_space_group_name_Hall '-P 2yn'
_space_group_name_H-M_alt 'P 1 21/n 1'
_atom_sites_solution_hydrogens geom
_atom_sites_solution_primary direct
_atom_sites_solution_secondary difmap
_audit_creation_date 2013-10-23
_audit_creation_method
;
Olex2 1.2
(compiled 2013.09.17 svn.r2790 for OlexSys, GUI svn.r4601)
;
_cell_angle_alpha 90
_cell_angle_beta 96.932(7)
_cell_angle_gamma 90
_cell_formula_units_Z 4
_cell_length_a 11.169(2)
_cell_length_b 19.743(4)
_cell_length_c 15.320(3)
_cell_measurement_reflns_used 25595
_cell_measurement_temperature 173(2)
_cell_measurement_theta_max 26.46
_cell_measurement_theta_min 3.06
_cell_volume 3353.5(11)
_computing_cell_refinement 'CrystalClear-SM Expert 2.0 r13'
_computing_data_collection 'CrystalClear-SM Expert 2.0 r13 (Rigaku, 2011)'
_computing_data_reduction 'CrystalClear-SM Expert 2.0 r13'
_computing_structure_refinement
;
SHELX, G.M. Sheldrick, Acta Cryst.
(2008). A64, 112-122
;
_computing_structure_solution 'SHELXS97 (Sheldrick, 2008)'
_diffrn_ambient_temperature 173(2)
_diffrn_detector_area_resol_mean 6.849
_diffrn_measured_fraction_theta_full 0.998
_diffrn_measured_fraction_theta_max 0.998
_diffrn_measurement_device_type 'Rigaku XtaLAB mini'
_diffrn_measurement_method \w
_diffrn_radiation_type 'Mo K\a'
_diffrn_radiation_wavelength 0.71075
_diffrn_reflns_av_R_equivalents 0.0760
_diffrn_reflns_av_unetI/netI 0.0555
_diffrn_reflns_Laue_measured_fraction_full 0.998
_diffrn_reflns_Laue_measured_fraction_max 0.998
_diffrn_reflns_limit_h_max 13
_diffrn_reflns_limit_h_min -13
_diffrn_reflns_limit_k_max 24
_diffrn_reflns_limit_k_min -24
_diffrn_reflns_limit_l_max 19
_diffrn_reflns_limit_l_min -19
_diffrn_reflns_number 31733
_diffrn_reflns_point_group_measured_fraction_full 0.998
_diffrn_reflns_point_group_measured_fraction_max 0.998
_diffrn_reflns_theta_full 25.000
_diffrn_reflns_theta_max 26.372
_diffrn_reflns_theta_min 3.166
_exptl_absorpt_coefficient_mu 0.752
_exptl_absorpt_correction_T_max 0.963
_exptl_absorpt_correction_T_min 0.670
_exptl_absorpt_correction_type multi-scan
_exptl_absorpt_process_details 'REQAB (Rigaku, 1998)'
_exptl_crystal_colour pale_orange
_exptl_crystal_density_diffrn 1.476
_exptl_crystal_density_method 'not measured'
_exptl_crystal_description plate
_exptl_crystal_F_000 1512
_exptl_crystal_size_max 0.260
_exptl_crystal_size_mid 0.190
_exptl_crystal_size_min 0.050
_refine_diff_density_max 0.500
_refine_diff_density_min -0.600
_refine_ls_extinction_method none
_refine_ls_goodness_of_fit_ref 1.034
_refine_ls_hydrogen_treatment constr
_refine_ls_number_parameters 406
_refine_ls_number_reflns 6843
_refine_ls_number_restraints 0
_refine_ls_R_factor_gt 0.0422
_refine_ls_shift/su_max 0.000
_refine_ls_structure_factor_coef Fsqd
_refine_ls_weighting_details 'w = 1/[\s^2^(Fo^2^)+(0.0273P)^2^+2.5858P] where P=(Fo^2^+2Fc^2^)/3'
_refine_ls_weighting_scheme calc
_refine_ls_wR_factor_ref 0.0824
_reflns_number_gt 5318
_reflns_number_total 6843
_reflns_threshold_expression F^2^>2.0\s(F^2^)
_cod_data_source_file om5006319_si_002.cif
_cod_data_source_block scu1373_compound2-(CO)2
_cod_database_code 4084703
_olex2_refinement_description
;
1. Fixed Uiso
 At 1.2 times of:
  All C(H) groups
2.a Aromatic/amide H refined with riding coordinates:
 C2(H2), C3(H3), C4(H4), C5(H5), C8(H8), C9(H9), C10(H10), C11(H11), C14(H14),
 C15(H15), C16(H16), C17(H17), C18(H18), C20(H20), C21(H21), C22(H22), C23(H23),
  C24(H24), C26(H26), C27(H27), C28(H28), C29(H29), C30(H30), C32(H32),
 C33(H33), C34(H34), C35(H35), C36(H36)
;

loop_
_space_group_symop_id
_space_group_symop_operation_xyz
1 +X,+Y,+Z
2 1/2-X,1/2+Y,1/2-Z
3 -X,-Y,-Z
4 1/2+X,1/2-Y,1/2+Z

loop_
_atom_site_label
_atom_site_type_symbol
_atom_site_fract_x
_atom_site_fract_y
_atom_site_fract_z
_atom_site_U_iso_or_equiv
_atom_site_adp_type
_atom_site_occupancy
_atom_site_site_symmetry_order
_atom_site_calc_flag
_atom_site_refinement_flags_posn
_atom_site_refinement_flags_adp
Rh1 Rh 0.85700(2) 0.09280(2) 0.83180(2) 0.01944(8) Uani 1 1 d . .
Cl1 Cl 1.03235(8) -0.00467(4) 0.67044(6) 0.0313(2) Uani 1 1 d . .
P4 P 0.67153(7) 0.10767(4) 0.74421(5) 0.02059(19) Uani 1 1 d . .
P5 P 0.97587(8) 0.18986(4) 0.83776(5) 0.02118(19) Uani 1 1 d . .
Si1 Si 0.92660(8) 0.08040(4) 0.69479(6) 0.0206(2) Uani 1 1 d . .
O1 O 0.9719(3) -0.04238(13) 0.88726(18) 0.0533(8) Uani 1 1 d . .
O2 O 0.7566(3) 0.12030(16) 1.00590(19) 0.0660(9) Uani 1 1 d . .
C1 C 0.7969(3) 0.07324(15) 0.6055(2) 0.0216(7) Uani 1 1 d . .
C2 C 0.8082(3) 0.05603(17) 0.5184(2) 0.0285(8) Uani 1 1 d . .
H2 H 0.8859 0.0469 0.5018 0.034 Uiso 1 1 calc R U
C3 C 0.7085(3) 0.05202(17) 0.4559(2) 0.0313(8) Uani 1 1 d . .
H3 H 0.7182 0.0408 0.3968 0.038 Uiso 1 1 calc R U
C4 C 0.5951(3) 0.06420(17) 0.4788(2) 0.0303(8) Uani 1 1 d . .
H4 H 0.5265 0.0610 0.4358 0.036 Uiso 1 1 calc R U
C5 C 0.5812(3) 0.08122(16) 0.5654(2) 0.0269(8) Uani 1 1 d . .
H5 H 0.5030 0.0897 0.5814 0.032 Uiso 1 1 calc R U
C6 C 0.6816(3) 0.08585(15) 0.6284(2) 0.0217(7) Uani 1 1 d . .
C7 C 1.0238(3) 0.15465(17) 0.6708(2) 0.0247(7) Uani 1 1 d . .
C8 C 1.0729(3) 0.16469(18) 0.5923(2) 0.0335(9) Uani 1 1 d . .
H8 H 1.0621 0.1311 0.5476 0.040 Uiso 1 1 calc R U
C9 C 1.1370(3) 0.22273(19) 0.5787(2) 0.0384(9) Uani 1 1 d . .
H9 H 1.1679 0.2294 0.5242 0.046 Uiso 1 1 calc R U
C10 C 1.1566(3) 0.27146(19) 0.6441(2) 0.0371(9) Uani 1 1 d . .
H10 H 1.2026 0.3108 0.6350 0.044 Uiso 1 1 calc R U
C11 C 1.1090(3) 0.26258(18) 0.7225(2) 0.0343(9) Uani 1 1 d . .
H11 H 1.1222 0.2958 0.7675 0.041 Uiso 1 1 calc R U
C12 C 1.0413(3) 0.20467(16) 0.7353(2) 0.0235(7) Uani 1 1 d . .
C13 C 0.5434(3) 0.05682(16) 0.7721(2) 0.0259(7) Uani 1 1 d . .
C14 C 0.5638(3) -0.00441(18) 0.8134(3) 0.0408(10) Uani 1 1 d . .
H14 H 0.6442 -0.0198 0.8283 0.049 Uiso 1 1 calc R U
C15 C 0.4686(4) -0.0441(2) 0.8336(3) 0.0601(13) Uani 1 1 d . .
H15 H 0.4842 -0.0870 0.8607 0.072 Uiso 1 1 calc R U
C16 C 0.3516(4) -0.0217(2) 0.8147(3) 0.0509(11) Uani 1 1 d . .
H16 H 0.2865 -0.0487 0.8294 0.061 Uiso 1 1 calc R U
C17 C 0.3298(3) 0.0396(2) 0.7745(3) 0.0417(10) Uani 1 1 d . .
H17 H 0.2492 0.0553 0.7614 0.050 Uiso 1 1 calc R U
C18 C 0.4241(3) 0.07897(18) 0.7528(2) 0.0318(8) Uani 1 1 d . .
H18 H 0.4079 0.1214 0.7246 0.038 Uiso 1 1 calc R U
C19 C 0.6029(3) 0.19219(16) 0.7398(2) 0.0233(7) Uani 1 1 d . .
C20 C 0.5636(3) 0.21778(17) 0.8162(2) 0.0321(8) Uani 1 1 d . .
H20 H 0.5756 0.1922 0.8690 0.039 Uiso 1 1 calc R U
C21 C 0.5072(3) 0.28035(19) 0.8155(3) 0.0396(9) Uani 1 1 d . .
H21 H 0.4811 0.2976 0.8679 0.048 Uiso 1 1 calc R U
C22 C 0.4890(3) 0.31742(18) 0.7392(3) 0.0412(10) Uani 1 1 d . .
H22 H 0.4479 0.3596 0.7383 0.049 Uiso 1 1 calc R U
C23 C 0.5303(4) 0.29335(18) 0.6641(3) 0.0400(10) Uani 1 1 d . .
H23 H 0.5204 0.3199 0.6120 0.048 Uiso 1 1 calc R U
C24 C 0.5863(3) 0.23076(17) 0.6639(2) 0.0314(8) Uani 1 1 d . .
H24 H 0.6135 0.2143 0.6114 0.038 Uiso 1 1 calc R U
C25 C 1.1128(3) 0.19155(17) 0.9171(2) 0.0250(7) Uani 1 1 d . .
C26 C 1.1642(3) 0.13023(19) 0.9459(2) 0.0375(9) Uani 1 1 d . .
H26 H 1.1228 0.0891 0.9308 0.045 Uiso 1 1 calc R U
C27 C 1.2759(4) 0.1288(2) 0.9968(3) 0.0500(11) Uani 1 1 d . .
H27 H 1.3109 0.0866 1.0157 0.060 Uiso 1 1 calc R U
C28 C 1.3363(3) 0.1881(2) 1.0201(3) 0.0441(10) Uani 1 1 d . .
H28 H 1.4130 0.1868 1.0543 0.053 Uiso 1 1 calc R U
C29 C 1.2846(3) 0.2495(2) 0.9934(2) 0.0365(9) Uani 1 1 d . .
H29 H 1.3256 0.2906 1.0099 0.044 Uiso 1 1 calc R U
C30 C 1.1737(3) 0.25118(18) 0.9427(2) 0.0294(8) Uani 1 1 d . .
H30 H 1.1385 0.2936 0.9251 0.035 Uiso 1 1 calc R U
C31 C 0.9003(3) 0.27018(16) 0.8541(2) 0.0248(7) Uani 1 1 d . .
C32 C 0.8863(3) 0.29305(18) 0.9384(2) 0.0326(8) Uani 1 1 d . .
H32 H 0.9213 0.2684 0.9883 0.039 Uiso 1 1 calc R U
C33 C 0.8213(3) 0.3518(2) 0.9494(3) 0.0479(11) Uani 1 1 d . .
H33 H 0.8126 0.3674 1.0069 0.058 Uiso 1 1 calc R U
C34 C 0.7696(4) 0.3874(2) 0.8778(4) 0.0553(13) Uani 1 1 d . .
H34 H 0.7260 0.4277 0.8858 0.066 Uiso 1 1 calc R U
C35 C 0.7807(4) 0.3647(2) 0.7940(3) 0.0530(12) Uani 1 1 d . .
H35 H 0.7435 0.3889 0.7444 0.064 Uiso 1 1 calc R U
C36 C 0.8461(3) 0.30653(19) 0.7823(3) 0.0380(9) Uani 1 1 d . .
H36 H 0.8540 0.2913 0.7244 0.046 Uiso 1 1 calc R U
C37 C 0.9272(3) 0.00686(18) 0.8649(2) 0.0305(8) Uani 1 1 d . .
C38 C 0.7939(3) 0.11030(18) 0.9422(2) 0.0332(8) Uani 1 1 d . .

loop_
_atom_site_aniso_label
_atom_site_aniso_U_11
_atom_site_aniso_U_22
_atom_site_aniso_U_33
_atom_site_aniso_U_23
_atom_site_aniso_U_13
_atom_site_aniso_U_12
Rh1 0.02152(13) 0.01998(13) 0.01699(13) -0.00019(11) 0.00303(9) -0.00093(11)
Cl1 0.0277(4) 0.0318(5) 0.0348(5) -0.0047(4) 0.0059(4) 0.0077(4)
P4 0.0206(4) 0.0218(4) 0.0197(4) -0.0014(3) 0.0039(3) -0.0002(3)
P5 0.0234(4) 0.0218(4) 0.0181(4) -0.0008(3) 0.0014(3) -0.0023(4)
Si1 0.0207(4) 0.0230(5) 0.0185(4) -0.0019(4) 0.0042(4) 0.0011(4)
O1 0.080(2) 0.0307(16) 0.0493(18) 0.0095(13) 0.0070(16) 0.0173(16)
O2 0.095(3) 0.074(2) 0.0353(17) -0.0051(16) 0.0344(18) 0.013(2)
C1 0.0232(17) 0.0176(16) 0.0234(17) -0.0004(13) 0.0011(14) -0.0010(13)
C2 0.0324(19) 0.0300(19) 0.0238(18) -0.0033(15) 0.0063(16) 0.0039(16)
C3 0.040(2) 0.034(2) 0.0193(18) -0.0049(15) 0.0003(16) 0.0006(17)
C4 0.033(2) 0.0333(19) 0.0214(18) -0.0043(15) -0.0083(16) 0.0033(16)
C5 0.0250(18) 0.0271(19) 0.0281(18) -0.0014(14) 0.0007(15) 0.0016(15)
C6 0.0279(17) 0.0185(16) 0.0183(16) -0.0014(13) 0.0014(13) -0.0025(14)
C7 0.0194(17) 0.0301(19) 0.0241(18) 0.0028(14) 0.0013(14) 0.0013(14)
C8 0.037(2) 0.040(2) 0.0250(19) -0.0035(16) 0.0097(16) -0.0029(18)
C9 0.040(2) 0.046(2) 0.032(2) 0.0078(18) 0.0176(18) -0.0043(19)
C10 0.035(2) 0.038(2) 0.039(2) 0.0088(17) 0.0090(18) -0.0116(18)
C11 0.037(2) 0.034(2) 0.032(2) 0.0002(16) 0.0059(17) -0.0103(17)
C12 0.0223(17) 0.0249(17) 0.0229(17) 0.0023(14) 0.0015(14) -0.0016(14)
C13 0.0245(18) 0.0266(18) 0.0265(18) -0.0057(14) 0.0030(15) -0.0019(15)
C14 0.030(2) 0.033(2) 0.060(3) 0.0104(19) 0.0050(19) -0.0019(17)
C15 0.046(3) 0.043(3) 0.091(4) 0.028(2) 0.005(3) -0.009(2)
C16 0.036(2) 0.064(3) 0.054(3) 0.008(2) 0.009(2) -0.022(2)
C17 0.025(2) 0.054(3) 0.047(2) -0.004(2) 0.0061(18) -0.0064(19)
C18 0.0251(18) 0.030(2) 0.040(2) 0.0025(16) 0.0022(16) 0.0004(15)
C19 0.0231(17) 0.0221(17) 0.0246(18) -0.0023(14) 0.0023(14) -0.0001(14)
C20 0.041(2) 0.0259(19) 0.030(2) -0.0006(15) 0.0097(17) 0.0015(17)
C21 0.046(2) 0.034(2) 0.040(2) -0.0109(18) 0.0123(19) 0.0044(19)
C22 0.042(2) 0.026(2) 0.054(3) -0.0067(18) -0.002(2) 0.0092(18)
C23 0.055(3) 0.027(2) 0.035(2) 0.0028(17) -0.0073(19) 0.0016(19)
C24 0.043(2) 0.0258(19) 0.0254(19) -0.0007(15) 0.0049(16) 0.0018(17)
C25 0.0223(17) 0.0326(19) 0.0199(17) -0.0030(14) 0.0020(14) -0.0015(15)
C26 0.036(2) 0.037(2) 0.037(2) 0.0051(17) -0.0044(18) -0.0073(18)
C27 0.046(3) 0.047(3) 0.052(3) 0.011(2) -0.014(2) 0.002(2)
C28 0.028(2) 0.060(3) 0.041(2) -0.003(2) -0.0098(18) -0.008(2)
C29 0.033(2) 0.042(2) 0.034(2) -0.0113(17) 0.0022(17) -0.0118(18)
C30 0.0279(19) 0.032(2) 0.0283(19) -0.0078(15) 0.0046(16) -0.0005(16)
C31 0.0192(16) 0.0227(17) 0.0324(19) 0.0001(15) 0.0024(14) -0.0068(14)
C32 0.0216(18) 0.036(2) 0.041(2) -0.0087(17) 0.0056(16) -0.0028(16)
C33 0.032(2) 0.043(2) 0.071(3) -0.028(2) 0.015(2) -0.012(2)
C34 0.034(2) 0.027(2) 0.107(4) -0.007(2) 0.016(3) 0.0005(18)
C35 0.032(2) 0.035(2) 0.092(4) 0.026(2) 0.007(2) 0.0018(19)
C36 0.031(2) 0.035(2) 0.048(2) 0.0077(18) 0.0075(18) 0.0007(17)
C37 0.039(2) 0.028(2) 0.0253(19) 0.0038(15) 0.0052(16) -0.0027(17)
C38 0.040(2) 0.031(2) 0.030(2) -0.0011(16) 0.0077(17) -0.0004(17)

loop_
_atom_type_symbol
_atom_type_description
_atom_type_scat_dispersion_real
_atom_type_scat_dispersion_imag
_atom_type_scat_source
Rh Rh -1.1178 0.9187 'International Tables Vol C Tables 4.2.6.8 and 6.1.1.4'
Cl Cl 0.1484 0.1585 'International Tables Vol C Tables 4.2.6.8 and 6.1.1.4'
P P 0.1023 0.0942 'International Tables Vol C Tables 4.2.6.8 and 6.1.1.4'
Si Si 0.0817 0.0704 'International Tables Vol C Tables 4.2.6.8 and 6.1.1.4'
O O 0.0106 0.0060 'International Tables Vol C Tables 4.2.6.8 and 6.1.1.4'
C C 0.0033 0.0016 'International Tables Vol C Tables 4.2.6.8 and 6.1.1.4'
H H 0.0000 0.0000 'International Tables Vol C Tables 4.2.6.8 and 6.1.1.4'

loop_
_geom_angle_atom_site_label_1
_geom_angle_atom_site_label_2
_geom_angle_atom_site_label_3
_geom_angle
P5 Rh1 P4 112.31(3)
P5 Rh1 Si1 82.61(3)
Si1 Rh1 P4 82.29(3)
C37 Rh1 P4 124.63(11)
C37 Rh1 P5 120.44(11)
C37 Rh1 Si1 88.57(10)
C37 Rh1 C38 96.16(15)
C38 Rh1 P4 95.04(11)
C38 Rh1 P5 94.85(11)
C38 Rh1 Si1 175.27(11)
C6 P4 Rh1 111.67(11)
C13 P4 Rh1 117.16(11)
C13 P4 C6 103.64(14)
C19 P4 Rh1 118.09(11)
C19 P4 C6 104.54(14)
C19 P4 C13 99.89(15)
C12 P5 Rh1 112.48(11)
C12 P5 C25 100.23(15)
C25 P5 Rh1 117.83(11)
C31 P5 Rh1 116.70(10)
C31 P5 C12 102.55(15)
C31 P5 C25 104.78(15)
Cl1 Si1 Rh1 119.71(5)
C1 Si1 Rh1 110.60(11)
C1 Si1 Cl1 102.16(10)
C1 Si1 C7 109.19(14)
C7 Si1 Rh1 110.81(11)
C7 Si1 Cl1 103.66(11)
C2 C1 Si1 124.4(3)
C6 C1 Si1 117.3(2)
C6 C1 C2 118.4(3)
C1 C2 H2 119.4
C3 C2 C1 121.2(3)
C3 C2 H2 119.4
C2 C3 H3 119.9
C4 C3 C2 120.2(3)
C4 C3 H3 119.9
C3 C4 H4 120.1
C3 C4 C5 119.8(3)
C5 C4 H4 120.1
C4 C5 H5 119.9
C6 C5 C4 120.2(3)
C6 C5 H5 119.9
C1 C6 P4 116.7(2)
C5 C6 P4 123.1(2)
C5 C6 C1 120.3(3)
C8 C7 Si1 125.0(3)
C12 C7 Si1 116.6(2)
C12 C7 C8 118.3(3)
C7 C8 H8 119.6
C9 C8 C7 120.9(3)
C9 C8 H8 119.6
C8 C9 H9 119.8
C8 C9 C10 120.4(3)
C10 C9 H9 119.8
C9 C10 H10 120.1
C11 C10 C9 119.7(3)
C11 C10 H10 120.1
C10 C11 H11 120.1
C10 C11 C12 119.8(3)
C12 C11 H11 120.1
C7 C12 P5 117.2(2)
C7 C12 C11 120.8(3)
C11 C12 P5 121.9(3)
C14 C13 P4 119.9(3)
C14 C13 C18 118.3(3)
C18 C13 P4 121.8(3)
C13 C14 H14 119.6
C13 C14 C15 120.9(4)
C15 C14 H14 119.6
C14 C15 H15 119.8
C16 C15 C14 120.3(4)
C16 C15 H15 119.8
C15 C16 H16 120.3
C17 C16 C15 119.5(4)
C17 C16 H16 120.3
C16 C17 H17 119.8
C16 C17 C18 120.5(4)
C18 C17 H17 119.8
C13 C18 H18 119.7
C17 C18 C13 120.5(3)
C17 C18 H18 119.7
C20 C19 P4 118.2(2)
C24 C19 P4 123.0(3)
C24 C19 C20 118.8(3)
C19 C20 H20 119.8
C21 C20 C19 120.4(3)
C21 C20 H20 119.8
C20 C21 H21 119.9
C22 C21 C20 120.1(3)
C22 C21 H21 119.9
C21 C22 H22 120.1
C21 C22 C23 119.9(3)
C23 C22 H22 120.1
C22 C23 H23 119.7
C22 C23 C24 120.5(3)
C24 C23 H23 119.7
C19 C24 C23 120.2(3)
C19 C24 H24 119.9
C23 C24 H24 119.9
C26 C25 P5 118.3(3)
C26 C25 C30 118.6(3)
C30 C25 P5 122.8(3)
C25 C26 H26 119.9
C25 C26 C27 120.3(4)
C27 C26 H26 119.9
C26 C27 H27 119.8
C28 C27 C26 120.5(4)
C28 C27 H27 119.8
C27 C28 H28 120.1
C27 C28 C29 119.7(3)
C29 C28 H28 120.1
C28 C29 H29 120.0
C30 C29 C28 120.0(3)
C30 C29 H29 120.0
C25 C30 H30 119.6
C29 C30 C25 120.9(3)
C29 C30 H30 119.6
C32 C31 P5 120.9(3)
C36 C31 P5 120.2(3)
C36 C31 C32 118.6(3)
C31 C32 H32 120.0
C33 C32 C31 120.1(4)
C33 C32 H32 120.0
C32 C33 H33 119.8
C34 C33 C32 120.4(4)
C34 C33 H33 119.8
C33 C34 H34 119.9
C33 C34 C35 120.2(4)
C35 C34 H34 119.9
C34 C35 H35 120.0
C34 C35 C36 119.9(4)
C36 C35 H35 120.0
C31 C36 H36 119.6
C35 C36 C31 120.8(4)
C35 C36 H36 119.6
O1 C37 Rh1 176.9(3)
O2 C38 Rh1 179.5(4)

loop_
_geom_bond_atom_site_label_1
_geom_bond_atom_site_label_2
_geom_bond_distance
Rh1 P4 2.3467(9)
Rh1 P5 2.3267(9)
Rh1 Si1 2.3375(10)
Rh1 C37 1.912(4)
Rh1 C38 1.940(4)
Cl1 Si1 2.1122(12)
P4 C6 1.842(3)
P4 C13 1.840(3)
P4 C19 1.834(3)
P5 C12 1.834(3)
P5 C25 1.835(3)
P5 C31 1.828(3)
Si1 C1 1.874(3)
Si1 C7 1.887(3)
O1 C37 1.127(4)
O2 C38 1.125(4)
C1 C2 1.398(4)
C1 C6 1.397(4)
C2 H2 0.9500
C2 C3 1.380(5)
C3 H3 0.9500
C3 C4 1.376(5)
C4 H4 0.9500
C4 C5 1.396(5)
C5 H5 0.9500
C5 C6 1.391(4)
C7 C8 1.395(4)
C7 C12 1.394(4)
C8 H8 0.9500
C8 C9 1.380(5)
C9 H9 0.9500
C9 C10 1.387(5)
C10 H10 0.9500
C10 C11 1.382(5)
C11 H11 0.9500
C11 C12 1.397(5)
C13 C14 1.370(5)
C13 C18 1.399(5)
C14 H14 0.9500
C14 C15 1.386(5)
C15 H15 0.9500
C15 C16 1.377(6)
C16 H16 0.9500
C16 C17 1.367(6)
C17 H17 0.9500
C17 C18 1.381(5)
C18 H18 0.9500
C19 C20 1.393(4)
C19 C24 1.384(4)
C20 H20 0.9500
C20 C21 1.386(5)
C21 H21 0.9500
C21 C22 1.373(5)
C22 H22 0.9500
C22 C23 1.375(5)
C23 H23 0.9500
C23 C24 1.385(5)
C24 H24 0.9500
C25 C26 1.389(5)
C25 C30 1.392(4)
C26 H26 0.9500
C26 C27 1.390(5)
C27 H27 0.9500
C27 C28 1.375(5)
C28 H28 0.9500
C28 C29 1.384(5)
C29 H29 0.9500
C29 C30 1.380(5)
C30 H30 0.9500
C31 C32 1.394(5)
C31 C36 1.390(5)
C32 H32 0.9500
C32 C33 1.390(5)
C33 H33 0.9500
C33 C34 1.370(6)
C34 H34 0.9500
C34 C35 1.378(6)
C35 H35 0.9500
C35 C36 1.384(5)
C36 H36 0.9500
